data_1548989
loop_
_publ_author_name
'Rosenberg, M.'
'Rostgaard, K. R.'
'Liao, Z.'
'Madsen, A \/O'
'Martinez, K. L.'
'Vosch, T.'
'Laursen, B. W.'

_publ_section_title
;
 Design, synthesis, and time-gated cell imaging of carbon-bridged
 triangulenium dyes with long fluorescence lifetime and red emission.
;
_journal_issue 12
_journal_name_full 'Chemical science'
_journal_page_first 3122
_journal_page_last 3130
_journal_paper_doi 10.1039/c8sc00089a
_journal_volume 9
_journal_year 2018
_chemical_formula_moiety 'F6 P, C21 H15 N2 O'
_chemical_formula_sum 'C21 H15 F6 N2 O P'
_chemical_formula_weight 456.32
_chemical_name_systematic '4,8-dimethyl-4,8-diaza-12-oxatriangulenium hexafluorophosphate'
_space_group_crystal_system monoclinic
_space_group_IT_number 15
_space_group_name_Hall '-C 2yc'
_space_group_name_H-M_alt 'C 1 2/c 1'
_symmetry_space_group_name_Hall '-C 2yc'
_symmetry_space_group_name_H-M 'C 1 2/c 1'
_atom_sites_solution_hydrogens geom
_atom_sites_solution_primary iterative
_atom_sites_solution_secondary difmap
_audit_creation_date 2016-05-03
_audit_creation_method
;
Olex2 1.2
(compiled 2016.02.16 svn.r3265 for OlexSys, GUI svn.r5155)
;
_audit_update_record
;
2017-06-21 deposited with the CCDC.
2018-02-16 downloaded from the CCDC.
;
_cell_angle_alpha 90.00
_cell_angle_beta 96.101(14)
_cell_angle_gamma 90.00
_cell_formula_units_Z 4
_cell_length_a 6.861(3)
_cell_length_b 10.695(4)
_cell_length_c 23.818(10)
_cell_measurement_reflns_used 3743
_cell_measurement_temperature 123
_cell_measurement_theta_max 29.87
_cell_measurement_theta_min 3.44
_cell_volume 1737.8(12)
_computing_cell_refinement 'SAINT v8.34A (Bruker, 2013)'
_computing_data_reduction 'SAINT v8.34A (Bruker, 2013)'
_computing_molecular_graphics 'Olex2 (Dolomanov et al., 2009)'
_computing_publication_material 'Olex2 (Dolomanov et al., 2009)'
_computing_structure_refinement 'ShelXL (Sheldrick, 2015)'
_computing_structure_solution
;
Superflip (Palatinus & Chapuis, 2007;Palatinus & van der Lee, 2008;
Palatinus et al., 2012)
;
_diffrn_ambient_temperature 123
_diffrn_detector 'Bruker Photon 100 area detector'
_diffrn_detector_area_resol_mean 7.9
_diffrn_detector_type 'CMOS area detector'
_diffrn_measured_fraction_theta_full 0.998
_diffrn_measured_fraction_theta_max 0.998
_diffrn_measurement_device 'four-circle kappa-geometry diffractometer'
_diffrn_measurement_device_type 'Bruker D8 Venture'
_diffrn_measurement_method '\w and \f scans'
_diffrn_radiation_monochromator 'mirror optics'
_diffrn_radiation_probe x-ray
_diffrn_radiation_type MoK\a
_diffrn_radiation_wavelength 0.71073
_diffrn_reflns_av_R_equivalents 0.0000
_diffrn_reflns_av_unetI/netI 0.0924
_diffrn_reflns_limit_h_max 8
_diffrn_reflns_limit_h_min -8
_diffrn_reflns_limit_k_max 12
_diffrn_reflns_limit_k_min 0
_diffrn_reflns_limit_l_max 28
_diffrn_reflns_limit_l_min 0
_diffrn_reflns_number 1546
_diffrn_reflns_theta_full 25.03
_diffrn_reflns_theta_max 25.03
_diffrn_reflns_theta_min 3.44
_diffrn_source 'microfocus sealed X-ray tube'
_diffrn_source_type 'Incoatec I\ms'
_diffrn_standards_number 0
_exptl_absorpt_coefficient_mu 0.240
_exptl_absorpt_correction_T_max 0.7466
_exptl_absorpt_correction_T_min 0.5720
_exptl_absorpt_correction_type multi-scan
_exptl_absorpt_process_details
;
SADABS-2014/3 (Bruker,2014) was used for absorption correction.
wR2(int) was 0.1594 before and 0.0787 after correction.
The Ratio of minimum to maximum transmission is 0.7661.
The \l/2 correction factor is Not present.
;
_exptl_crystal_colour 'clear red'
_exptl_crystal_colour_lustre clear
_exptl_crystal_colour_primary red
_exptl_crystal_density_diffrn 1.744
_exptl_crystal_density_method 'not measured'
_exptl_crystal_description plate
_exptl_crystal_F_000 928
_exptl_crystal_recrystallization_method CH3CN/2-propanol
_exptl_crystal_size_max 0.4
_exptl_crystal_size_mid 0.2
_exptl_crystal_size_min 0.05
_refine_diff_density_max 0.466
_refine_diff_density_min -0.421
_refine_diff_density_rms 0.087
_refine_ls_extinction_method none
_refine_ls_goodness_of_fit_ref 1.228
_refine_ls_hydrogen_treatment constr
_refine_ls_matrix_type full
_refine_ls_number_parameters 145
_refine_ls_number_reflns 1546
_refine_ls_number_restraints 0
_refine_ls_restrained_S_all 1.228
_refine_ls_R_factor_all 0.1018
_refine_ls_R_factor_gt 0.0695
_refine_ls_shift/su_max 0.000
_refine_ls_shift/su_mean 0.000
_refine_ls_structure_factor_coef Fsqd
_refine_ls_weighting_details 'calc w=1/[\s^2^(Fo^2^)+(0.1000P)^2^+0.0000P] where P=(Fo^2^+2Fc^2^)/3'
_refine_ls_weighting_scheme calc
_refine_ls_wR_factor_gt 0.2257
_refine_ls_wR_factor_ref 0.2350
_reflns_number_gt 944
_reflns_number_total 1546
_reflns_threshold_expression >2sigma(I)
_cod_data_source_file c8sc00089a2.cif
_cod_data_source_block mo_d8v1234_0ma
_cod_depositor_comments 'Adding full bibliography for 1548989--1548992.cif.'
_cod_database_code 1548989
_olex2_refinement_description
;
1. Fixed Uiso
 At 1.2 times of:
  All C(H) groups
 At 1.5 times of:
  All C(H,H,H) groups
2.a Aromatic/amide H refined with riding coordinates:
 C8(H8), C10(H10), C12(H12), C0AA(H0AA), C21(H21)
2.b Idealised Me refined as rotating group:
 C26(H26A,H26B,H26C)
;
_olex2_exptl_crystal_mounting_method 'on kapton loop'
_olex2_submission_original_sample_id D8V1234
_olex2_submission_special_instructions 'No special instructions were received'

loop_
_space_group_symop_id
_space_group_symop_operation_xyz
1 'x, y, z'
2 '-x, y, -z+1/2'
3 'x+1/2, y+1/2, z'
4 '-x+1/2, y+1/2, -z+1/2'
5 '-x, -y, -z'
6 'x, -y, z-1/2'
7 '-x+1/2, -y+1/2, -z'
8 'x+1/2, -y+1/2, z-1/2'

loop_
_atom_site_label
_atom_site_type_symbol
_atom_site_fract_x
_atom_site_fract_y
_atom_site_fract_z
_atom_site_U_iso_or_equiv
_atom_site_adp_type
_atom_site_occupancy
_atom_site_symmetry_multiplicity
_atom_site_calc_flag
_atom_site_site_symmetry_order
_atom_site_refinement_flags_posn
_atom_site_refinement_flags_adp
_atom_site_refinement_flags_occupancy
P1 P 1.0000 0.5000 0.5000 0.0187(6) Uani 1 2 d 2 S T P
F8 F 0.9739(5) 0.5064(3) 0.43201(12) 0.0293(9) Uani 1 1 d 1 . . .
F9 F 0.8337(5) 0.6042(3) 0.50169(13) 0.0321(10) Uani 1 1 d 1 . . .
F11 F 0.8375(5) 0.3927(3) 0.49832(14) 0.0337(10) Uani 1 1 d 1 . . .
O13 O 0.5000 0.2488(5) 0.2500 0.0237(13) Uani 1 2 d 2 S T P
N3 N 0.5297(6) 0.6396(4) 0.14933(18) 0.0195(11) Uani 1 1 d 1 . . .
C2 C 0.5000 0.6433(7) 0.2500 0.0182(17) Uani 1 2 d 2 S T P
C3 C 0.5000 0.5114(7) 0.2500 0.0138(16) Uani 1 2 d 2 S T P
C5 C 0.4835(8) 0.4449(5) 0.3005(2) 0.0194(12) Uani 1 1 d 1 . . .
C8 C 0.5000 0.8999(8) 0.2500 0.0220(19) Uani 1 2 d 2 S T P
H8 H 0.5000 0.9869 0.2500 0.026 Uiso 1 2 calc 2 RS T P
C11 C 0.4881(8) 0.3126(5) 0.3004(2) 0.0193(13) Uani 1 1 d 1 . . .
C15 C 0.4701(7) 0.5091(5) 0.3515(2) 0.0179(12) Uani 1 1 d 1 . . .
C1 C 0.5150(8) 0.7083(5) 0.1990(2) 0.0166(12) Uani 1 1 d 1 . . .
C10 C 0.4580(8) 0.3109(6) 0.3972(2) 0.0251(15) Uani 1 1 d 1 . . .
H10 H 0.4475 0.2657 0.4301 0.030 Uiso 1 1 calc 1 R . .
C12 C 0.5156(7) 0.8382(5) 0.1997(2) 0.0218(13) Uani 1 1 d 1 . . .
H12 H 0.5265 0.8830 0.1668 0.026 Uiso 1 1 calc 1 R . .
C0AA C 0.4579(8) 0.4398(6) 0.4005(2) 0.0242(13) Uani 1 1 d 1 . . .
H0AA H 0.4499 0.4797 0.4349 0.029 Uiso 1 1 calc 1 R . .
C21 C 0.4729(8) 0.2443(6) 0.3474(2) 0.0246(14) Uani 1 1 d 1 . . .
H21 H 0.4723 0.1574 0.3466 0.029 Uiso 1 1 calc 1 R . .
C26 C 0.5360(9) 0.7055(6) 0.0946(2) 0.0295(16) Uani 1 1 d 1 . . .
H26A H 0.6483 0.6779 0.0772 0.044 Uiso 1 1 calc 1 GR . .
H26B H 0.5448 0.7940 0.1011 0.044 Uiso 1 1 calc 1 GR . .
H26C H 0.4190 0.6871 0.0702 0.044 Uiso 1 1 calc 1 GR . .

loop_
_atom_site_aniso_label
_atom_site_aniso_U_11
_atom_site_aniso_U_22
_atom_site_aniso_U_33
_atom_site_aniso_U_23
_atom_site_aniso_U_13
_atom_site_aniso_U_12
P1 0.0272(11) 0.0134(10) 0.0161(11) 0.0021(9) 0.0054(8) 0.0020(10)
F8 0.049(2) 0.0236(18) 0.0144(17) 0.0005(16) 0.0013(14) -0.0050(18)
F9 0.040(2) 0.028(2) 0.030(2) 0.0066(15) 0.0103(16) 0.0152(17)
F11 0.037(2) 0.032(2) 0.031(2) 0.0025(16) 0.0032(16) -0.0107(18)
O13 0.033(3) 0.017(3) 0.021(3) 0.000 0.001(2) 0.000
N3 0.021(2) 0.019(3) 0.019(3) 0.002(2) 0.0032(19) -0.001(2)
C2 0.020(4) 0.010(4) 0.025(4) 0.000 0.004(3) 0.000
C3 0.010(3) 0.015(4) 0.017(4) 0.000 0.002(3) 0.000
C5 0.015(3) 0.015(3) 0.029(3) 0.001(3) 0.002(2) 0.002(2)
C8 0.015(4) 0.016(4) 0.036(5) 0.000 0.003(3) 0.000
C11 0.017(3) 0.015(3) 0.025(3) -0.003(3) 0.001(2) 0.003(3)
C15 0.017(3) 0.020(3) 0.016(3) 0.001(2) 0.003(2) -0.001(3)
C1 0.016(3) 0.021(3) 0.013(3) 0.002(2) 0.002(2) -0.005(3)
C10 0.028(3) 0.026(4) 0.021(3) 0.012(3) 0.005(3) -0.001(3)
C12 0.020(3) 0.025(3) 0.020(3) 0.004(3) 0.001(2) -0.002(3)
C0AA 0.025(3) 0.027(3) 0.020(3) 0.001(3) 0.003(2) 0.002(3)
C21 0.026(3) 0.014(3) 0.033(4) 0.005(3) -0.000(3) -0.003(3)
C26 0.045(4) 0.028(4) 0.016(3) 0.008(3) 0.006(3) 0.005(3)

loop_
_atom_type_symbol
_atom_type_description
_atom_type_scat_dispersion_real
_atom_type_scat_dispersion_imag
_atom_type_scat_source
C C 0.0033 0.0016 'International Tables Vol C Tables 4.2.6.8 and 6.1.1.4'
H H 0.0000 0.0000 'International Tables Vol C Tables 4.2.6.8 and 6.1.1.4'
F F 0.0171 0.0103 'International Tables Vol C Tables 4.2.6.8 and 6.1.1.4'
N N 0.0061 0.0033 'International Tables Vol C Tables 4.2.6.8 and 6.1.1.4'
O O 0.0106 0.0060 'International Tables Vol C Tables 4.2.6.8 and 6.1.1.4'
P P 0.1023 0.0942 'International Tables Vol C Tables 4.2.6.8 and 6.1.1.4'

loop_
_geom_angle_atom_site_label_1
_geom_angle_atom_site_label_2
_geom_angle_atom_site_label_3
_geom_angle
_geom_angle_site_symmetry_1
_geom_angle_site_symmetry_3
F8 P1 F8 180.00(2) . 5_766
F9 P1 F8 90.42(17) 5_766 .
F9 P1 F8 89.58(17) 5_766 5_766
F9 P1 F8 90.42(17) . 5_766
F9 P1 F8 89.58(17) . .
F9 P1 F9 180.0(3) 5_766 .
F11 P1 F8 90.13(17) 5_766 5_766
F11 P1 F8 89.87(17) 5_766 .
F11 P1 F8 89.86(17) . 5_766
F11 P1 F8 90.14(17) . .
F11 P1 F9 90.18(18) 5_766 5_766
F11 P1 F9 90.18(18) . .
F11 P1 F9 89.82(18) 5_766 .
F11 P1 F9 89.82(18) . 5_766
F11 P1 F11 180.0 5_766 .
C11 O13 C11 121.2(6) 2_655 .
C15 N3 C1 122.4(4) 2_655 .
C15 N3 C26 117.5(5) 2_655 .
C1 N3 C26 120.1(5) . .
C3 C2 C1 119.5(4) . 2_655
C3 C2 C1 119.5(4) . .
C1 C2 C1 121.1(7) . 2_655
C2 C3 C5 120.3(4) . .
C2 C3 C5 120.3(4) . 2_655
C5 C3 C5 119.5(8) 2_655 .
C3 C5 C11 120.0(6) . .
C15 C5 C3 120.6(6) . .
C15 C5 C11 119.4(5) . .
C12 C8 H8 118.6 . .
C12 C8 H8 118.6 2_655 .
C12 C8 C12 122.9(8) . 2_655
O13 C11 C5 119.6(5) . .
C21 C11 O13 117.8(5) . .
C21 C11 C5 122.5(5) . .
N3 C15 C5 118.3(5) 2_655 .
C0AA C15 N3 123.0(5) . 2_655
C0AA C15 C5 118.7(6) . .
N3 C1 C2 119.0(5) . .
C12 C1 N3 122.3(5) . .
C12 C1 C2 118.7(5) . .
C0AA C10 H10 118.1 . .
C0AA C10 C21 123.9(5) . .
C21 C10 H10 118.1 . .
C8 C12 C1 119.3(5) . .
C8 C12 H12 120.4 . .
C1 C12 H12 120.4 . .
C15 C0AA H0AA 120.5 . .
C10 C0AA C15 118.9(5) . .
C10 C0AA H0AA 120.5 . .
C11 C21 C10 116.6(6) . .
C11 C21 H21 121.7 . .
C10 C21 H21 121.7 . .
N3 C26 H26A 109.5 . .
N3 C26 H26B 109.5 . .
N3 C26 H26C 109.5 . .
H26A C26 H26B 109.5 . .
H26A C26 H26C 109.5 . .
H26B C26 H26C 109.5 . .

loop_
_geom_bond_atom_site_label_1
_geom_bond_atom_site_label_2
_geom_bond_distance
_geom_bond_site_symmetry_2
P1 F8 1.612(3) 5_766
P1 F8 1.612(3) .
P1 F9 1.598(3) 5_766
P1 F9 1.598(3) .
P1 F11 1.597(3) .
P1 F11 1.597(3) 5_766
O13 C11 1.391(6) 2_655
O13 C11 1.392(6) .
N3 C15 1.396(7) 2_655
N3 C1 1.405(7) .
N3 C26 1.487(7) .
C2 C3 1.411(10) .
C2 C1 1.413(6) 2_655
C2 C1 1.413(6) .
C3 C5 1.411(7) 2_655
C3 C5 1.411(7) .
C5 C11 1.415(8) .
C5 C15 1.408(8) .
C8 H8 0.9300 .
C8 C12 1.381(7) .
C8 C12 1.381(7) 2_655
C11 C21 1.349(8) .
C15 N3 1.396(7) 2_655
C15 C0AA 1.392(8) .
C1 C12 1.389(8) .
C10 H10 0.9300 .
C10 C0AA 1.380(9) .
C10 C21 1.397(8) .
C12 H12 0.9300 .
C0AA H0AA 0.9300 .
C21 H21 0.9300 .
C26 H26A 0.9600 .
C26 H26B 0.9600 .
C26 H26C 0.9600 .

loop_
_geom_torsion_atom_site_label_1
_geom_torsion_atom_site_label_2
_geom_torsion_atom_site_label_3
_geom_torsion_atom_site_label_4
_geom_torsion
_geom_torsion_site_symmetry_1
_geom_torsion_site_symmetry_4
O13 C11 C21 C10 -179.0(4) . .
N3 C15 C0AA C10 179.8(5) 2_655 .
N3 C1 C12 C8 179.8(4) . .
C2 C3 C5 C11 -178.6(4) . .
C2 C3 C5 C15 -1.0(5) . .
C2 C1 C12 C8 -0.5(7) . .
C3 C2 C1 N3 -0.0(5) . .
C3 C2 C1 C12 -179.7(4) . .
C3 C5 C11 O13 -2.9(8) . .
C3 C5 C11 C21 -180.0(4) . .
C3 C5 C15 N3 1.0(7) . 2_655
C3 C5 C15 C0AA -178.7(4) . .
C5 C3 C5 C11 1.4(4) 2_655 .
C5 C3 C5 C15 179.0(5) 2_655 .
C5 C11 C21 C10 -1.9(8) . .
C5 C15 C0AA C10 -0.5(8) . .
C11 O13 C11 C5 1.4(4) 2_655 .
C11 O13 C11 C21 178.7(6) 2_655 .
C11 C5 C15 N3 178.6(5) . 2_655
C11 C5 C15 C0AA -1.2(7) . .
C15 N3 C1 C2 0.0(7) 2_655 .
C15 N3 C1 C12 179.7(5) 2_655 .
C15 C5 C11 O13 179.6(4) . .
C15 C5 C11 C21 2.5(9) . .
C1 C2 C3 C5 0.5(3) . 2_655
C1 C2 C3 C5 -179.5(3) 2_655 2_655
C1 C2 C3 C5 -179.5(3) . .
C1 C2 C3 C5 0.5(3) 2_655 .
C1 C2 C1 N3 180.0(5) 2_655 .
C1 C2 C1 C12 0.3(4) 2_655 .
C12 C8 C12 C1 0.3(4) 2_655 .
C0AA C10 C21 C11 0.1(9) . .
C21 C10 C0AA C15 1.1(9) . .
C26 N3 C1 C2 177.1(4) . .
C26 N3 C1 C12 -3.2(7) . .
